data_2219414
loop_
_publ_author_name
'Li, Ying'
'Li, Ping'
'Zhou, Qiu-Ping'
'Zhang, Guo-Fang'
'Ng, Seik Weng'

_publ_section_title
;
 3,5-Dinitropyridin-4(1<i>H</i>)-one monohydrate
;
_journal_coeditor_code PK2110
_journal_issue 9
_journal_name_full 'Acta Crystallographica Section E'
_journal_page_first o1701
_journal_paper_doi 10.1107/S1600536808024604
_journal_volume 64
_journal_year 2008
_chemical_formula_iupac 'C5 H3 N3 O5, H2 O'
_chemical_formula_moiety 'C5 H3 N3 O5, H2 O'
_chemical_formula_sum 'C5 H5 N3 O6'
_chemical_formula_weight 203.12
_chemical_name_systematic
;
3,5-Dinitropyridin-4(1<i>H</i>)-one monohydrate
;
_space_group_IT_number 60
_symmetry_cell_setting orthorhombic
_symmetry_space_group_name_Hall '-P 2n 2ab'
_symmetry_space_group_name_H-M 'P b c n'
_atom_sites_solution_hydrogens geom
_atom_sites_solution_primary direct
_atom_sites_solution_secondary difmap
_audit_creation_method SHELXL-97
_cell_angle_alpha 90.00
_cell_angle_beta 90.00
_cell_angle_gamma 90.00
_cell_formula_units_Z 16
_cell_length_a 21.728(2)
_cell_length_b 21.654(2)
_cell_length_c 6.5713(5)
_cell_measurement_reflns_used 6494
_cell_measurement_temperature 293(2)
_cell_measurement_theta_max 27.9
_cell_measurement_theta_min 2.7
_cell_volume 3091.8(5)
_computing_cell_refinement 'SAINT (Bruker, 2007)'
_computing_data_collection 'APEX2 (Bruker, 2007)'
_computing_data_reduction 'SAINT (Bruker, 2007)'
_computing_molecular_graphics 'X-SEED (Barbour, 2001)'
_computing_publication_material 'publCIF (Westrip, 2008)'
_computing_structure_refinement 'SHELXL97 (Sheldrick, 2008)'
_computing_structure_solution 'SHELXS97 (Sheldrick, 2008)'
_diffrn_ambient_temperature 293(2)
_diffrn_detector_area_resol_mean 9
_diffrn_measured_fraction_theta_full 0.998
_diffrn_measured_fraction_theta_max 0.998
_diffrn_measurement_device_type 'Bruker APEXII'
_diffrn_measurement_method '\f and \w'
_diffrn_radiation_monochromator graphite
_diffrn_radiation_source 'fine-focus sealed tube'
_diffrn_radiation_type MoK\a
_diffrn_radiation_wavelength 0.71073
_diffrn_reflns_av_R_equivalents 0.0217
_diffrn_reflns_av_sigmaI/netI 0.0144
_diffrn_reflns_limit_h_max 27
_diffrn_reflns_limit_h_min -28
_diffrn_reflns_limit_k_max 27
_diffrn_reflns_limit_k_min -28
_diffrn_reflns_limit_l_max 8
_diffrn_reflns_limit_l_min -8
_diffrn_reflns_number 21800
_diffrn_reflns_theta_full 27.50
_diffrn_reflns_theta_max 27.50
_diffrn_reflns_theta_min 2.66
_diffrn_standards_number 0
_exptl_absorpt_coefficient_mu 0.163
_exptl_absorpt_correction_type none
_exptl_crystal_colour Colorless
_exptl_crystal_density_diffrn 1.746
_exptl_crystal_density_method 'not measured'
_exptl_crystal_description Block
_exptl_crystal_F_000 1664
_exptl_crystal_size_max 0.45
_exptl_crystal_size_mid 0.45
_exptl_crystal_size_min 0.20
_refine_diff_density_max 0.345
_refine_diff_density_min -0.307
_refine_ls_extinction_method none
_refine_ls_goodness_of_fit_ref 1.079
_refine_ls_hydrogen_treatment mixed
_refine_ls_matrix_type full
_refine_ls_number_parameters 281
_refine_ls_number_reflns 3555
_refine_ls_number_restraints 10
_refine_ls_restrained_S_all 1.078
_refine_ls_R_factor_all 0.0521
_refine_ls_R_factor_gt 0.0402
_refine_ls_shift/su_max_lt 0.001
_refine_ls_shift/su_mean 0.000
_refine_ls_structure_factor_coef Fsqd
_refine_ls_weighting_details 'calc w=1/[\s^2^(Fo^2^)+(0.0528P)^2^+1.6904P] where P=(Fo^2^+2Fc^2^)/3'
_refine_ls_weighting_scheme calc
_refine_ls_wR_factor_gt 0.1147
_refine_ls_wR_factor_ref 0.1232
_reflns_number_gt 2852
_reflns_number_total 3555
_reflns_threshold_expression I>2\s(I)
_cod_data_source_file pk2110.cif
_cod_data_source_block I
_cod_depositor_comments
;
The following automatic conversions were performed:
'_symmetry_cell_setting' value 'Orthorhombic' changed to 'orthorhombic'
according to '/home/saulius/struct/CIF-dictionaries/cif_core.dic'
dictionary named 'cif_core.dic' version 2.4.1 from 2010-06-29.

Automatic conversion script
Id: cif_fix_enum 1527 2010-12-29 10:47:43Z saulius 

The following automatic conversions were performed:

'_symmetry_cell_setting' value 'Orthorhombic' changed to
'orthorhombic' according to
/home/saulius/struct/CIF-dictionaries/cif_core.dic dictionary named
'cif_core.dic' version 2.4.1 from 2010-06-29.

Automatic conversion script
Id: cif_fix_values 1715 2011-07-08 13:25:40Z adriana 
;
_cod_original_cell_volume 3091.7(4)
_cod_database_code 2219414
_cod_database_fobs_code 2219414

loop_
_symmetry_equiv_pos_as_xyz
'x, y, z'
'-x+1/2, -y+1/2, z+1/2'
'-x, y, -z+1/2'
'x+1/2, -y+1/2, -z'
'-x, -y, -z'
'x-1/2, y-1/2, -z-1/2'
'x, -y, z-1/2'
'-x-1/2, y-1/2, z'

loop_
_atom_site_type_symbol
_atom_site_label
_atom_site_fract_x
_atom_site_fract_y
_atom_site_fract_z
_atom_site_U_iso_or_equiv
_atom_site_adp_type
_atom_site_calc_flag
_atom_site_refinement_flags
_atom_site_occupancy
O O1 0.69961(7) 0.46193(6) 0.2892(3) 0.0552(4) Uani d . 1
O O2 0.62136(6) 0.50982(6) 0.4163(3) 0.0464(4) Uani d . 1
O O3 0.60319(6) 0.62125(6) 0.2292(2) 0.0431(4) Uani d . 1
O O4 0.61633(6) 0.73545(6) 0.0695(3) 0.0486(4) Uani d . 1
O O5 0.70310(8) 0.77792(8) 0.1081(6) 0.1176(12) Uani d . 1
O O6 0.60858(6) 0.75858(6) 0.5467(3) 0.0496(4) Uani d . 1
O O7 0.65774(6) 0.67898(7) 0.6579(3) 0.0562(4) Uani d . 1
O O8 0.5000 0.77618(7) 0.7500 0.0389(4) Uani d S 1
O O9 0.65904(7) 0.92189(7) 0.1991(3) 0.0659(5) Uani d . 1
O O10 0.61401(6) 1.00203(6) 0.0759(3) 0.0482(4) Uani d . 1
O O11 0.5000 1.02039(7) 0.2500 0.0357(4) Uani d S 1
O O1W 0.91543(6) 0.62174(6) 0.2293(3) 0.0507(4) Uani d D 1
O O2W 0.5000 0.46255(9) 0.7500 0.0627(7) Uani d SD 1
O O3W 0.5000 0.70522(8) 0.2500 0.0416(5) Uani d SD 1
N N1 0.67114(7) 0.50953(7) 0.3278(3) 0.0360(3) Uani d . 1
N N2 0.67066(7) 0.73271(7) 0.1089(3) 0.0435(4) Uani d . 1
N N3 0.79137(7) 0.61956(8) 0.1992(3) 0.0434(4) Uani d D 1
N N4 0.61008(6) 0.70807(7) 0.6311(3) 0.0357(3) Uani d . 1
N N5 0.5000 0.58686(9) 0.7500 0.0376(5) Uani d SD 1
N N6 0.5000 0.83100(9) 0.2500 0.0384(5) Uani d SD 1
N N7 0.61264(7) 0.95139(7) 0.1582(3) 0.0377(4) Uani d . 1
C C1 0.76100(8) 0.56854(9) 0.2549(3) 0.0390(4) Uani d . 1
H H1A 0.7829 0.5329 0.2857 0.047 Uiso calc R 1
C C2 0.69872(8) 0.56805(8) 0.2672(3) 0.0315(4) Uani d . 1
C C3 0.65995(8) 0.62114(7) 0.2208(3) 0.0302(4) Uani d . 1
C C4 0.69804(8) 0.67347(8) 0.1610(3) 0.0337(4) Uani d . 1
C C5 0.76066(8) 0.67135(9) 0.1539(3) 0.0405(4) Uani d . 1
H H5A 0.7825 0.7065 0.1169 0.049 Uiso calc R 1
C C6 0.55166(8) 0.61756(8) 0.7027(3) 0.0345(4) Uani d . 1
H H6A 0.5874 0.5957 0.6733 0.041 Uiso calc R 1
C C7 0.55244(7) 0.68038(7) 0.6972(3) 0.0290(4) Uani d . 1
C C8 0.5000 0.71922(10) 0.7500 0.0269(5) Uani d S 1
C C9 0.55223(9) 0.86172(8) 0.2128(3) 0.0360(4) Uani d . 1
H H9 0.5884 0.8398 0.1893 0.043 Uiso calc R 1
C C10 0.55324(8) 0.92451(7) 0.2090(3) 0.0301(4) Uani d . 1
C C11 0.5000 0.96327(10) 0.2500 0.0278(5) Uani d S 1
H H11 0.9376(8) 0.6540(6) 0.220(4) 0.059(7) Uiso d D 1
H H12 0.9385(8) 0.5898(6) 0.218(4) 0.053(7) Uiso d D 1
H H21 0.4680(2) 0.4409(7) 0.757(4) 0.055(7) Uiso d D 1
H H31 0.5318(3) 0.6832(7) 0.236(4) 0.058(7) Uiso d D 1
H H3 0.8306(5) 0.6181(10) 0.199(4) 0.057(7) Uiso d D 1
H H5 0.5000 0.5477(5) 0.7500 0.051(9) Uiso d SD 1
H H6 0.5000 0.7915(5) 0.2500 0.051(9) Uiso d SD 1

loop_
_atom_site_aniso_label
_atom_site_aniso_U_11
_atom_site_aniso_U_22
_atom_site_aniso_U_33
_atom_site_aniso_U_12
_atom_site_aniso_U_13
_atom_site_aniso_U_23
O1 0.0543(9) 0.0322(7) 0.0790(12) 0.0112(6) 0.0045(8) 0.0018(7)
O2 0.0369(7) 0.0417(7) 0.0607(9) -0.0020(6) 0.0068(7) 0.0077(7)
O3 0.0218(6) 0.0344(7) 0.0730(10) 0.0014(5) 0.0029(6) 0.0061(6)
O4 0.0381(7) 0.0401(7) 0.0676(10) 0.0086(6) -0.0039(7) 0.0016(7)
O5 0.0504(10) 0.0435(10) 0.259(4) -0.0121(8) -0.0082(15) 0.0441(15)
O6 0.0415(7) 0.0392(7) 0.0681(10) -0.0090(6) 0.0128(7) 0.0059(7)
O7 0.0273(7) 0.0575(9) 0.0837(12) 0.0076(6) 0.0053(7) -0.0044(8)
O8 0.0326(9) 0.0211(8) 0.0631(13) 0.000 0.0069(8) 0.000
O9 0.0304(7) 0.0501(9) 0.1171(16) 0.0104(6) 0.0009(8) 0.0031(9)
O10 0.0399(7) 0.0372(7) 0.0673(10) -0.0056(6) 0.0073(7) 0.0088(7)
O11 0.0305(9) 0.0199(8) 0.0567(12) 0.000 0.0020(8) 0.000
O1W 0.0263(7) 0.0294(7) 0.0962(13) 0.0008(5) -0.0054(7) 0.0013(7)
O2W 0.0296(10) 0.0253(9) 0.133(2) 0.000 -0.0014(12) 0.000
O3W 0.0286(9) 0.0244(8) 0.0719(14) 0.000 0.0004(9) 0.000
N1 0.0345(8) 0.0322(8) 0.0414(9) 0.0028(6) -0.0042(7) 0.0014(6)
N2 0.0356(8) 0.0335(8) 0.0614(11) -0.0008(6) 0.0060(8) 0.0067(7)
N3 0.0206(7) 0.0488(10) 0.0608(11) 0.0008(6) -0.0006(7) 0.0012(8)
N4 0.0275(7) 0.0353(8) 0.0442(9) -0.0025(6) 0.0039(6) -0.0084(7)
N5 0.0434(12) 0.0192(9) 0.0503(14) 0.000 0.0058(10) 0.000
N6 0.0460(13) 0.0188(9) 0.0504(13) 0.000 0.0006(10) 0.000
N7 0.0293(7) 0.0333(8) 0.0505(10) 0.0011(6) 0.0040(7) -0.0052(7)
C1 0.0282(9) 0.0412(10) 0.0476(11) 0.0067(7) -0.0031(8) -0.0008(8)
C2 0.0270(8) 0.0305(8) 0.0371(9) 0.0010(6) -0.0011(7) -0.0017(7)
C3 0.0237(8) 0.0296(8) 0.0374(9) 0.0006(6) 0.0012(7) -0.0023(7)
C4 0.0264(8) 0.0324(9) 0.0424(10) 0.0001(7) 0.0008(7) 0.0007(7)
C5 0.0288(9) 0.0410(10) 0.0517(12) -0.0062(7) 0.0027(8) 0.0011(9)
C6 0.0339(9) 0.0289(8) 0.0406(10) 0.0063(7) 0.0034(7) -0.0019(7)
C7 0.0261(8) 0.0269(8) 0.0339(9) -0.0002(6) 0.0009(7) -0.0015(6)
C8 0.0258(11) 0.0233(10) 0.0316(12) 0.000 -0.0020(9) 0.000
C9 0.0387(10) 0.0270(8) 0.0421(10) 0.0055(7) 0.0003(8) -0.0018(7)
C10 0.0296(8) 0.0239(8) 0.0369(9) 0.0001(6) -0.0006(7) -0.0009(6)
C11 0.0281(11) 0.0228(10) 0.0323(12) 0.000 -0.0021(9) 0.000

loop_
_atom_type_symbol
_atom_type_description
_atom_type_scat_dispersion_real
_atom_type_scat_dispersion_imag
_atom_type_scat_source
C C 0.0033 0.0016 'International Tables Vol C Tables 4.2.6.8 and 6.1.1.4'
H H 0.0000 0.0000 'International Tables Vol C Tables 4.2.6.8 and 6.1.1.4'
N N 0.0061 0.0033 'International Tables Vol C Tables 4.2.6.8 and 6.1.1.4'
O O 0.0106 0.0060 'International Tables Vol C Tables 4.2.6.8 and 6.1.1.4'

loop_
_geom_angle_atom_site_label_1
_geom_angle_atom_site_label_2
_geom_angle_atom_site_label_3
_geom_angle_site_symmetry_1
_geom_angle_site_symmetry_3
_geom_angle
H11 O1W H12 . . 109.1(14)
O2 N1 O1 . . 123.08(16)
O2 N1 C2 . . 119.15(14)
O1 N1 C2 . . 117.76(15)
O5 N2 O4 . . 121.96(17)
O5 N2 C4 . . 118.53(17)
O4 N2 C4 . . 119.51(15)
C1 N3 C5 . . 120.47(16)
C1 N3 H3 . . 117.6(16)
C5 N3 H3 . . 121.8(16)
O7 N4 O6 . . 123.11(15)
O7 N4 C7 . . 118.20(15)
O6 N4 C7 . . 118.66(14)
C6 N5 C6 . 3_656 120.6(2)
C6 N5 H5 . . 119.71(10)
C6 N5 H5 3_656 . 119.71(10)
C9 N6 C9 . 3_655 120.4(2)
C9 N6 H6 . . 119.82(11)
C9 N6 H6 3_655 . 119.82(10)
O10 N7 O9 . . 123.05(16)
O10 N7 C10 . . 118.79(14)
O9 N7 C10 . . 118.16(16)
N3 C1 C2 . . 120.99(17)
N3 C1 H1A . . 119.5
C2 C1 H1A . . 119.5
C1 C2 N1 . . 115.69(15)
C1 C2 C3 . . 123.94(16)
N1 C2 C3 . . 120.36(14)
O3 C3 C4 . . 125.31(15)
O3 C3 C2 . . 124.72(15)
C4 C3 C2 . . 109.97(14)
C5 C4 N2 . . 115.48(16)
C5 C4 C3 . . 123.38(16)
N2 C4 C3 . . 121.12(15)
N3 C5 C4 . . 121.24(17)
N3 C5 H5A . . 119.4
C4 C5 H5A . . 119.4
N5 C6 C7 . . 120.80(16)
N5 C6 H6A . . 119.6
C7 C6 H6A . . 119.6
C6 C7 N4 . . 115.51(15)
C6 C7 C8 . . 124.09(16)
N4 C7 C8 . . 120.39(14)
O8 C8 C7 . 3_656 125.23(9)
O8 C8 C7 . . 125.23(9)
C7 C8 C7 3_656 . 109.54(19)
N6 C9 C10 . . 120.94(17)
N6 C9 H9 . . 119.5
C10 C9 H9 . . 119.5
C9 C10 C11 . . 124.11(16)
C9 C10 N7 . . 114.74(15)
C11 C10 N7 . . 121.15(14)
O11 C11 C10 . 3_655 125.25(9)
O11 C11 C10 . . 125.25(9)
C10 C11 C10 3_655 . 109.50(19)

loop_
_geom_bond_atom_site_label_1
_geom_bond_atom_site_label_2
_geom_bond_site_symmetry_2
_geom_bond_distance
O1 N1 . 1.2285(19)
O2 N1 . 1.228(2)
O3 C3 . 1.235(2)
O4 N2 . 1.210(2)
O5 N2 . 1.206(2)
O6 N4 . 1.227(2)
O7 N4 . 1.225(2)
O8 C8 . 1.233(3)
O9 N7 . 1.223(2)
O10 N7 . 1.223(2)
O11 C11 . 1.237(3)
O1W H11 . 0.851(9)
O1W H12 . 0.858(9)
O2W H21 . 0.840(8)
O3W H31 . 0.844(8)
N1 C2 . 1.457(2)
N2 C4 . 1.455(2)
N3 C1 . 1.338(3)
N3 C5 . 1.338(3)
N3 H3 . 0.853(10)
N4 C7 . 1.455(2)
N5 C6 . 1.341(2)
N5 C6 3_656 1.341(2)
N5 H5 . 0.848(10)
N6 C9 . 1.338(2)
N6 C9 3_655 1.338(2)
N6 H6 . 0.854(10)
N7 C10 . 1.455(2)
C1 C2 . 1.356(2)
C1 H1A . 0.9300
C2 C3 . 1.457(2)
C3 C4 . 1.457(2)
C4 C5 . 1.362(2)
C5 H5A . 0.9300
C6 C7 . 1.361(2)
C6 H6A . 0.9300
C7 C8 . 1.458(2)
C8 C7 3_656 1.458(2)
C9 C10 . 1.360(2)
C9 H9 . 0.9300
C10 C11 . 1.454(2)
C11 C10 3_655 1.454(2)

loop_
_geom_hbond_atom_site_label_D
_geom_hbond_atom_site_label_H
_geom_hbond_atom_site_label_A
_geom_hbond_site_symmetry_A
_geom_hbond_distance_DH
_geom_hbond_distance_HA
_geom_hbond_distance_DA
_geom_hbond_angle_DHA
_geom_hbond_publ_flag
N3 H3 O1w . 0.850(10) 1.860(10) 2.703(2) 172(2) yes
N5 H5 O2w . 0.850(10) 1.840(10) 2.692(3) 180 yes
N6 H6 O3w . 0.850(10) 1.870(10) 2.723(3) 180 yes
O1w H11 O8 2_664 0.850(10) 2.040(10) 2.878(2) 168(2) yes
O1w H12 O11 6_656 0.860(10) 2.020(10) 2.866(2) 168(2) yes
O2w H21 O3 5_666 0.840(10) 2.050(10) 2.888(2) 173.0(10) yes
O3w H31 O3 . 0.840(10) 2.050(10) 2.890(2) 172(2) yes

loop_
_geom_torsion_atom_site_label_1
_geom_torsion_atom_site_label_2
_geom_torsion_atom_site_label_3
_geom_torsion_atom_site_label_4
_geom_torsion_site_symmetry_1
_geom_torsion_site_symmetry_4
_geom_torsion
C5 N3 C1 C2 . . -0.1(3)
N3 C1 C2 N1 . . 179.48(18)
N3 C1 C2 C3 . . 0.5(3)
O2 N1 C2 C1 . . 152.19(18)
O1 N1 C2 C1 . . -27.0(3)
O2 N1 C2 C3 . . -28.8(3)
O1 N1 C2 C3 . . 151.95(18)
C1 C2 C3 O3 . . 179.23(19)
N1 C2 C3 O3 . . 0.3(3)
C1 C2 C3 C4 . . -0.1(3)
N1 C2 C3 C4 . . -179.00(16)
O5 N2 C4 C5 . . -16.1(3)
O4 N2 C4 C5 . . 164.46(19)
O5 N2 C4 C3 . . 162.5(3)
O4 N2 C4 C3 . . -16.9(3)
O3 C3 C4 C5 . . 179.9(2)
C2 C3 C4 C5 . . -0.7(3)
O3 C3 C4 N2 . . 1.4(3)
C2 C3 C4 N2 . . -179.23(17)
C1 N3 C5 C4 . . -0.7(3)
N2 C4 C5 N3 . . 179.75(19)
C3 C4 C5 N3 . . 1.2(3)
C6 N5 C6 C7 3_656 . -1.47(13)
N5 C6 C7 N4 . . -176.15(14)
N5 C6 C7 C8 . . 3.0(3)
O7 N4 C7 C6 . . -26.7(2)
O6 N4 C7 C6 . . 151.55(18)
O7 N4 C7 C8 . . 154.12(15)
O6 N4 C7 C8 . . -27.7(2)
C6 C7 C8 O8 . . 178.50(13)
N4 C7 C8 O8 . . -2.34(18)
C6 C7 C8 C7 . 3_656 -1.50(13)
N4 C7 C8 C7 . 3_656 177.66(18)
C9 N6 C9 C10 3_655 . -0.98(13)
N6 C9 C10 C11 . . 2.0(3)
N6 C9 C10 N7 . . -177.52(15)
O10 N7 C10 C9 . . 152.08(18)
O9 N7 C10 C9 . . -27.5(3)
O10 N7 C10 C11 . . -27.5(2)
O9 N7 C10 C11 . . 152.96(17)
C9 C10 C11 O11 . . 179.01(13)
N7 C10 C11 O11 . . -1.48(19)
C9 C10 C11 C10 . 3_655 -0.99(13)
N7 C10 C11 C10 . 3_655 178.52(19)
